data_7057150
loop_
_publ_author_name
'Barsukova, Marina O.'
'Sapchenko, Sergey A.'
'Kovalenko, Konstantin A.'
'Samsonenko, Denis G.'
'Potapov, Andrei S.'
'Dybtsev, Danil N.'
'Fedin, Vladimir P.'

_publ_section_title
;
 Exploring the multifunctionality in metal--organic framework materials:
 how do the stilbenedicarboxylate and imidazolyl ligands tune the
 characteristics of coordination polymers?
;
_journal_issue 8
_journal_name_full 'New Journal of Chemistry'
_journal_page_first 6408
_journal_paper_doi 10.1039/C8NJ00494C
_journal_volume 42
_journal_year 2018
_chemical_formula_sum 'C59 H63 Cd2 N9 O9'
_chemical_formula_weight 1266.98
_space_group_crystal_system orthorhombic
_space_group_IT_number 19
_space_group_name_Hall 'P 2ac 2ab'
_space_group_name_H-M_alt 'P 21 21 21'
_symmetry_space_group_name_Hall 'P 2ac 2ab'
_symmetry_space_group_name_H-M 'P 21 21 21'
_atom_sites_solution_hydrogens geom
_atom_sites_solution_primary dual
_atom_sites_solution_secondary difmap
_audit_creation_method SHELXL-2014/7
_audit_update_record
;
2017-11-10 deposited with the CCDC.
2018-03-09 downloaded from the CCDC.
;
_cell_angle_alpha 90
_cell_angle_beta 90
_cell_angle_gamma 90
_cell_formula_units_Z 4
_cell_length_a 8.8758(2)
_cell_length_b 24.0175(7)
_cell_length_c 28.4657(9)
_cell_measurement_reflns_used 10330
_cell_measurement_temperature 130(2)
_cell_measurement_theta_max 29.30
_cell_measurement_theta_min 3.57
_cell_volume 6068.2(3)
_computing_cell_refinement 'CrysAlisPro 1.171.38.41 (Rigaku OD, 2015)'
_computing_data_collection 'CrysAlisPro 1.171.38.41 (Rigaku OD, 2015)'
_computing_data_reduction 'CrysAlisPro 1.171.38.41 (Rigaku OD, 2015)'
_computing_molecular_graphics 'ShelXle (H\"ubschle, 2011)'
_computing_publication_material 'CIFTAB-2014 (Sheldrick, 2015)'
_computing_structure_refinement 'SHELXL-2014 (Sheldrick, 2015)'
_computing_structure_solution 'SHELXT-2014 (Sheldrick, 2015)'
_diffrn_ambient_temperature 130(2)
_diffrn_detector 'CCD plate'
_diffrn_detector_area_resol_mean 10.6168
_diffrn_detector_type AtlasS2
_diffrn_measured_fraction_theta_full 0.995
_diffrn_measured_fraction_theta_max 0.995
_diffrn_measurement_device 'four-circle diffractometer'
_diffrn_measurement_device_type 'New Xcalibur, AtlasS2'
_diffrn_measurement_method '\w scans'
_diffrn_radiation_monochromator graphite
_diffrn_radiation_probe x-ray
_diffrn_radiation_source 'fine-focus sealed tube'
_diffrn_radiation_type MoK\a
_diffrn_radiation_wavelength 0.71073
_diffrn_reflns_av_R_equivalents 0.0350
_diffrn_reflns_av_unetI/netI 0.0418
_diffrn_reflns_Laue_measured_fraction_full 0.995
_diffrn_reflns_Laue_measured_fraction_max 0.995
_diffrn_reflns_limit_h_max 10
_diffrn_reflns_limit_h_min -8
_diffrn_reflns_limit_k_max 28
_diffrn_reflns_limit_k_min -28
_diffrn_reflns_limit_l_max 34
_diffrn_reflns_limit_l_min -23
_diffrn_reflns_number 30671
_diffrn_reflns_point_group_measured_fraction_full 0.997
_diffrn_reflns_point_group_measured_fraction_max 0.997
_diffrn_reflns_theta_full 25.242
_diffrn_reflns_theta_max 25.349
_diffrn_reflns_theta_min 3.427
_diffrn_source 'sealed X-ray tube'
_exptl_absorpt_coefficient_mu 0.761
_exptl_absorpt_correction_T_max 1.00000
_exptl_absorpt_correction_T_min 0.87646
_exptl_absorpt_correction_type multi-scan
_exptl_absorpt_process_details
;
CrysAlisPro 1.171.38.41 (Rigaku Oxford Diffraction, 2015)
Empirical absorption correction using spherical harmonics,
implemented in SCALE3 ABSPACK scaling algorithm.
;
_exptl_crystal_colour colorless
_exptl_crystal_density_diffrn 1.387
_exptl_crystal_description block
_exptl_crystal_F_000 2592
_exptl_crystal_size_max 0.39
_exptl_crystal_size_mid 0.16
_exptl_crystal_size_min 0.14
_refine_diff_density_max 3.796
_refine_diff_density_min -1.021
_refine_diff_density_rms 0.155
_refine_ls_abs_structure_details
;
 Refined as an inversion twin.
;
_refine_ls_abs_structure_Flack 0.50(7)
_refine_ls_extinction_method none
_refine_ls_goodness_of_fit_ref 1.085
_refine_ls_hydrogen_treatment constr
_refine_ls_matrix_type full
_refine_ls_number_parameters 713
_refine_ls_number_reflns 11071
_refine_ls_number_restraints 645
_refine_ls_restrained_S_all 1.060
_refine_ls_R_factor_all 0.0875
_refine_ls_R_factor_gt 0.0768
_refine_ls_shift/su_max 0.001
_refine_ls_shift/su_mean 0.000
_refine_ls_structure_factor_coef Fsqd
_refine_ls_weighting_details 'w=1/[\s^2^(Fo^2^)+(0.0592P)^2^+71.9250P] where P=(Fo^2^+2Fc^2^)/3'
_refine_ls_weighting_scheme calc
_refine_ls_wR_factor_gt 0.1875
_refine_ls_wR_factor_ref 0.1932
_reflns_Friedel_coverage 0.798
_reflns_Friedel_fraction_full 0.999
_reflns_Friedel_fraction_max 0.999
_reflns_number_gt 9566
_reflns_number_total 11071
_reflns_threshold_expression >2\s(I)
_cod_data_source_file c8nj00494c2.cif
_cod_data_source_block cdim6
_cod_depositor_comments 'Adding full bibliography for 7057145--7057150.cif.'
_cod_database_code 7057150
_shelx_shelxl_version_number 2014/7
_shelx_space_group_comment
;
The symmetry employed for this shelxl refinement is uniquely defined
by the following loop, which should always be used as a source of
symmetry information in preference to the above space-group names.
They are only intended as comments.
;
_shelx_estimated_absorpt_t_min 0.756
_shelx_estimated_absorpt_t_max 0.901

loop_
_space_group_symop_operation_xyz
'x, y, z'
'-x+1/2, -y, z+1/2'
'-x, y+1/2, -z+1/2'
'x+1/2, -y+1/2, -z'

loop_
_atom_site_label
_atom_site_type_symbol
_atom_site_fract_x
_atom_site_fract_y
_atom_site_fract_z
_atom_site_U_iso_or_equiv
_atom_site_adp_type
_atom_site_occupancy
_atom_site_site_symmetry_order
_atom_site_calc_flag
_atom_site_refinement_flags_posn
_atom_site_refinement_flags_adp
Cd1 Cd 0.75660(12) 0.51129(4) 0.79340(3) 0.0231(2) Uani 1 1 d . U
Cd2 Cd -0.25264(13) 0.01186(4) 0.45854(3) 0.0246(2) Uani 1 1 d . U
C101 C 0.5852(16) 0.4186(6) 0.7631(5) 0.029(3) Uani 1 1 d . U
C102 C 0.4852(16) 0.3805(6) 0.7347(5) 0.029(3) Uani 1 1 d . U
C103 C 0.4343(17) 0.3304(6) 0.7537(5) 0.034(3) Uani 1 1 d . U
H103 H 0.4591 0.3216 0.7853 0.041 Uiso 1 1 calc R U
C104 C 0.3485(19) 0.2929(7) 0.7279(5) 0.038(4) Uani 1 1 d . U
H104 H 0.3145 0.2590 0.7415 0.045 Uiso 1 1 calc R U
C105 C 0.3133(17) 0.3066(6) 0.6807(5) 0.031(3) Uani 1 1 d . U
C106 C 0.3690(18) 0.3559(6) 0.6608(5) 0.033(3) Uani 1 1 d . U
H106 H 0.3529 0.3641 0.6285 0.040 Uiso 1 1 calc R U
C107 C 0.4488(17) 0.3928(6) 0.6896(4) 0.029(3) Uani 1 1 d . U
H107 H 0.4787 0.4277 0.6770 0.035 Uiso 1 1 calc R U
C108 C 0.2269(16) 0.2656(6) 0.6529(4) 0.030(3) Uani 1 1 d . U
H108 H 0.1979 0.2321 0.6682 0.036 Uiso 1 1 calc R U
C109 C 0.1870(16) 0.2716(6) 0.6088(5) 0.028(3) Uani 1 1 d . U
H109 H 0.2165 0.3048 0.5931 0.034 Uiso 1 1 calc R U
C110 C 0.0981(16) 0.2298(6) 0.5816(5) 0.027(3) Uani 1 1 d . U
C111 C 0.0484(17) 0.1801(6) 0.6019(5) 0.029(3) Uani 1 1 d . U
H111 H 0.0652 0.1728 0.6342 0.034 Uiso 1 1 calc R U
C112 C -0.0258(18) 0.1420(6) 0.5740(5) 0.031(3) Uani 1 1 d . U
H112 H -0.0538 0.1072 0.5872 0.037 Uiso 1 1 calc R U
C113 C -0.0612(17) 0.1526(6) 0.5270(5) 0.027(3) Uani 1 1 d . U
C114 C -0.0197(17) 0.2027(6) 0.5085(5) 0.032(3) Uani 1 1 d . U
H114 H -0.0468 0.2115 0.4771 0.038 Uiso 1 1 calc R U
C115 C 0.0628(18) 0.2418(6) 0.5353(5) 0.036(3) Uani 1 1 d . U
H115 H 0.0938 0.2760 0.5216 0.044 Uiso 1 1 calc R U
C116 C -0.1361(17) 0.1086(6) 0.4983(4) 0.028(3) Uani 1 1 d . U
O101 O 0.6196(13) 0.4067(5) 0.8031(4) 0.042(3) Uani 1 1 d . U
O102 O 0.6257(14) 0.4629(5) 0.7437(3) 0.046(3) Uani 1 1 d . U
O103 O -0.1675(13) 0.0628(4) 0.5177(3) 0.036(2) Uani 1 1 d . U
O104 O -0.1612(14) 0.1176(5) 0.4574(3) 0.041(3) Uani 1 1 d . U
C201 C 0.9103(15) 0.6018(6) 0.7575(5) 0.029(3) Uani 1 1 d . U
C202 C 0.9966(15) 0.6444(6) 0.7297(5) 0.026(3) Uani 1 1 d . U
C203 C 1.0296(15) 0.6317(6) 0.6823(5) 0.025(3) Uani 1 1 d . U
H203 H 0.9930 0.5984 0.6684 0.030 Uiso 1 1 calc R U
C204 C 1.1151(15) 0.6683(5) 0.6568(5) 0.025(3) Uani 1 1 d . U
H204 H 1.1385 0.6594 0.6251 0.030 Uiso 1 1 calc R U
C205 C 1.1691(15) 0.7180(6) 0.6756(5) 0.025(2) Uani 1 1 d . U
C206 C 1.1352(17) 0.7299(6) 0.7217(5) 0.032(3) Uani 1 1 d . U
H206 H 1.1689 0.7639 0.7352 0.038 Uiso 1 1 calc R U
C207 C 1.0520(18) 0.6927(6) 0.7489(5) 0.036(3) Uani 1 1 d . U
H207 H 1.0334 0.7009 0.7810 0.043 Uiso 1 1 calc R U
C208 C 1.2585(18) 0.7572(5) 0.6483(4) 0.026(2) Uani 1 1 d . U
H208 H 1.2892 0.7905 0.6636 0.032 Uiso 1 1 calc R U
C209 C 1.3022(14) 0.7503(5) 0.6029(5) 0.024(3) Uani 1 1 d . U
H209 H 1.2696 0.7172 0.5877 0.029 Uiso 1 1 calc R U
C210 C 1.3930(14) 0.7881(5) 0.5754(4) 0.021(2) Uani 1 1 d . U
C211 C 1.4345(17) 0.7731(6) 0.5289(5) 0.031(3) Uani 1 1 d . U
H211 H 1.4046 0.7380 0.5167 0.038 Uiso 1 1 calc R U
C212 C 1.5171(16) 0.8087(6) 0.5014(4) 0.027(3) Uani 1 1 d . U
H212 H 1.5409 0.7981 0.4701 0.033 Uiso 1 1 calc R U
C213 C 1.5660(15) 0.8590(5) 0.5178(4) 0.020(2) Uani 1 1 d . U
C214 C 1.5272(14) 0.8749(5) 0.5633(4) 0.019(2) Uani 1 1 d . U
H214 H 1.5585 0.9101 0.5749 0.022 Uiso 1 1 calc R U
C215 C 1.4431(15) 0.8397(5) 0.5922(4) 0.020(2) Uani 1 1 d . U
H215 H 1.4196 0.8508 0.6234 0.024 Uiso 1 1 calc R U
C216 C 1.6536(15) 0.8986(6) 0.4873(4) 0.024(3) Uani 1 1 d . U
O201 O 0.8962(14) 0.6096(5) 0.8015(4) 0.048(3) Uani 1 1 d . U
O202 O 0.8587(12) 0.5611(4) 0.7361(3) 0.034(2) Uani 1 1 d . U
O203 O 1.7092(11) 0.9411(4) 0.5072(3) 0.032(3) Uani 1 1 d . U
O204 O 1.6637(14) 0.8894(5) 0.4445(3) 0.046(3) Uani 1 1 d . U
C301 C 0.9260(17) 0.4187(6) 0.8515(6) 0.036(3) Uani 1 1 d . U
H301 H 0.8548 0.3918 0.8412 0.043 Uiso 1 1 calc R U
C302 C 1.0517(15) 0.4954(6) 0.8580(5) 0.028(3) Uani 1 1 d . U
H302 H 1.0868 0.5323 0.8529 0.033 Uiso 1 1 calc R U
C303 C 1.1119(16) 0.4580(6) 0.8902(5) 0.030(3) Uani 1 1 d . U
H303 H 1.1919 0.4647 0.9117 0.036 Uiso 1 1 calc R U
C304 C 1.0658(18) 0.3557(6) 0.9055(5) 0.035(3) Uani 1 1 d . U
H30A H 0.9703 0.3376 0.9149 0.042 Uiso 1 1 calc R U
H30B H 1.1270 0.3613 0.9342 0.042 Uiso 1 1 calc R U
C305 C 1.1494(17) 0.3180(6) 0.8724(5) 0.032(3) Uani 1 1 d . U
H30C H 1.0881 0.3126 0.8437 0.038 Uiso 1 1 calc R U
H30D H 1.2448 0.3362 0.8630 0.038 Uiso 1 1 calc R U
C306 C 1.1843(17) 0.2621(6) 0.8933(5) 0.031(3) Uani 1 1 d . U
H30E H 1.0887 0.2442 0.9030 0.037 Uiso 1 1 calc R U
H30F H 1.2457 0.2677 0.9220 0.037 Uiso 1 1 calc R U
C307 C 1.267(2) 0.2234(5) 0.8608(5) 0.036(3) Uani 1 1 d . U
H30G H 1.3625 0.2413 0.8508 0.044 Uiso 1 1 calc R U
H30H H 1.2053 0.2169 0.8324 0.044 Uiso 1 1 calc R U
C308 C 1.3032(18) 0.1676(6) 0.8836(5) 0.038(4) Uani 1 1 d . U
H30I H 1.3710 0.1736 0.9107 0.045 Uiso 1 1 calc R U
H30J H 1.2090 0.1506 0.8954 0.045 Uiso 1 1 calc R U
C309 C 1.377(2) 0.1288(7) 0.8495(6) 0.043(4) Uani 1 1 d . U
H30K H 1.4681 0.1466 0.8362 0.052 Uiso 1 1 calc R U
H30L H 1.3068 0.1205 0.8234 0.052 Uiso 1 1 calc R U
C310 C 1.5426(18) 0.0676(6) 0.9017(5) 0.037(3) Uani 1 1 d . U
H310 H 1.6187 0.0948 0.9069 0.044 Uiso 1 1 calc R U
C311 C 1.331(2) 0.0251(7) 0.8761(5) 0.043(3) Uani 1 1 d . U
H311 H 1.2372 0.0173 0.8614 0.052 Uiso 1 1 calc R U
C312 C 1.4149(17) -0.0088(7) 0.9044(5) 0.039(3) Uani 1 1 d . U
H312 H 1.3889 -0.0460 0.9122 0.047 Uiso 1 1 calc R U
N31 N 0.9344(13) 0.4710(5) 0.8350(4) 0.030(2) Uani 1 1 d . U
N32 N 1.0326(12) 0.4094(5) 0.8849(4) 0.026(2) Uani 1 1 d . U
N33 N 1.4196(16) 0.0758(5) 0.8740(4) 0.038(3) Uani 1 1 d . U
N34 N 1.5433(14) 0.0184(5) 0.9202(4) 0.035(3) Uani 1 1 d . U
C401 C 0.6039(15) 0.5985(6) 0.8601(5) 0.027(3) Uani 1 1 d . U
H401 H 0.6740 0.6254 0.8491 0.032 Uiso 1 1 calc R U
C402 C 0.4821(15) 0.5221(6) 0.8698(4) 0.029(3) Uani 1 1 d . U
H402 H 0.4523 0.4844 0.8665 0.035 Uiso 1 1 calc R U
C403 C 0.4136(17) 0.5593(6) 0.8977(5) 0.035(3) Uani 1 1 d . U
H403 H 0.3289 0.5534 0.9175 0.042 Uiso 1 1 calc R U
C404 C 0.457(2) 0.6642(7) 0.9084(6) 0.039(3) Uani 1 1 d . U
H40A H 0.5501 0.6837 0.9182 0.047 Uiso 1 1 calc R U
H40B H 0.3898 0.6612 0.9360 0.047 Uiso 1 1 calc R U
C405 C 0.3786(19) 0.6974(6) 0.8697(5) 0.037(3) Uani 1 1 d . U
H40C H 0.4489 0.7021 0.8429 0.044 Uiso 1 1 calc R U
H40D H 0.2902 0.6762 0.8583 0.044 Uiso 1 1 calc R U
C406 C 0.327(2) 0.7543(7) 0.8863(6) 0.048(4) Uani 1 1 d . U
H40E H 0.4156 0.7755 0.8977 0.057 Uiso 1 1 calc R U
H40F H 0.2569 0.7496 0.9131 0.057 Uiso 1 1 calc R U
C407 C 0.249(2) 0.7877(5) 0.8476(5) 0.038(3) Uani 1 1 d . U
H40G H 0.3226 0.7959 0.8225 0.045 Uiso 1 1 calc R U
H40H H 0.1680 0.7645 0.8336 0.045 Uiso 1 1 calc R U
C408 C 0.1812(18) 0.8414(7) 0.8645(5) 0.037(3) Uani 1 1 d . U
H40I H 0.2621 0.8654 0.8772 0.045 Uiso 1 1 calc R U
H40J H 0.1095 0.8335 0.8902 0.045 Uiso 1 1 calc R U
C409 C 0.099(2) 0.8725(7) 0.8254(5) 0.041(4) Uani 1 1 d . U
H40K H 0.1736 0.8873 0.8027 0.049 Uiso 1 1 calc R U
H40L H 0.0321 0.8464 0.8084 0.049 Uiso 1 1 calc R U
C410 C -0.042(2) 0.9280(6) 0.8892(5) 0.041(4) Uani 1 1 d . U
H410 H -0.0164 0.9048 0.9150 0.049 Uiso 1 1 calc R U
C411 C -0.055(2) 0.9580(8) 0.8174(6) 0.051(5) Uani 1 1 d . U
H411 H -0.0445 0.9624 0.7844 0.062 Uiso 1 1 calc R U
C412 C -0.1381(18) 0.9908(7) 0.8480(5) 0.042(4) Uani 1 1 d . U
H412 H -0.1955 1.0225 0.8393 0.050 Uiso 1 1 calc R U
N41 N 0.6005(12) 0.5459(5) 0.8469(4) 0.026(2) Uani 1 1 d . U
N42 N 0.4944(13) 0.6085(5) 0.8912(4) 0.031(2) Uani 1 1 d . U
N43 N 0.0092(14) 0.9188(5) 0.8447(4) 0.033(3) Uani 1 1 d . U
N44 N -0.1252(13) 0.9702(5) 0.8928(4) 0.030(2) Uani 1 1 d . U
O1 O -0.5136(15) 0.0351(7) 0.4900(4) 0.063(3) Uani 1 1 d . U
C1 C -0.603(2) -0.0104(11) 0.4866(6) 0.060(4) Uani 1 1 d . U
H1 H -0.5734 -0.0390 0.4655 0.072 Uiso 1 1 calc R U
N1 N -0.7276(17) -0.0176(8) 0.5105(5) 0.065(3) Uani 1 1 d . U
C2 C -0.814(3) -0.0699(11) 0.5047(8) 0.081(5) Uani 1 1 d . U
H2A H -0.9033 -0.0689 0.5248 0.121 Uiso 1 1 calc R U
H2B H -0.8445 -0.0739 0.4719 0.121 Uiso 1 1 calc R U
H2C H -0.7503 -0.1016 0.5137 0.121 Uiso 1 1 calc R U
C3 C -0.784(2) 0.0186(11) 0.5430(7) 0.074(5) Uani 1 1 d . U
H3A H -0.8784 0.0037 0.5558 0.112 Uiso 1 1 calc R U
H3B H -0.7111 0.0235 0.5685 0.112 Uiso 1 1 calc R U
H3C H -0.8039 0.0547 0.5281 0.112 Uiso 1 1 calc R U

loop_
_atom_site_aniso_label
_atom_site_aniso_U_11
_atom_site_aniso_U_22
_atom_site_aniso_U_33
_atom_site_aniso_U_23
_atom_site_aniso_U_13
_atom_site_aniso_U_12
Cd1 0.0239(4) 0.0242(4) 0.0211(4) -0.0032(3) -0.0005(5) -0.0047(6)
Cd2 0.0309(5) 0.0214(4) 0.0214(4) -0.0022(3) 0.0014(5) -0.0026(7)
C101 0.033(7) 0.035(6) 0.018(5) 0.001(4) -0.006(5) -0.013(5)
C102 0.034(7) 0.035(6) 0.019(5) 0.005(4) -0.003(5) -0.014(5)
C103 0.045(8) 0.040(6) 0.017(6) 0.009(5) -0.008(5) -0.019(6)
C104 0.054(9) 0.036(7) 0.023(6) 0.012(5) -0.010(6) -0.020(6)
C105 0.042(7) 0.026(6) 0.024(5) 0.004(4) -0.005(5) -0.011(5)
C106 0.051(8) 0.031(6) 0.018(6) 0.003(5) -0.015(6) -0.013(6)
C107 0.043(8) 0.027(6) 0.015(5) 0.005(4) -0.010(5) -0.011(6)
C108 0.034(7) 0.033(6) 0.023(5) 0.001(4) -0.003(5) -0.006(6)
C109 0.035(7) 0.025(6) 0.023(5) 0.000(4) -0.004(5) -0.007(5)
C110 0.034(7) 0.026(6) 0.022(5) 0.000(4) -0.005(5) -0.004(5)
C111 0.041(7) 0.026(6) 0.020(6) 0.001(4) -0.009(5) -0.004(5)
C112 0.048(8) 0.023(6) 0.020(5) 0.005(4) -0.007(5) -0.009(6)
C113 0.040(7) 0.024(5) 0.017(5) 0.001(4) -0.003(5) -0.008(5)
C114 0.045(8) 0.025(6) 0.026(6) 0.002(4) -0.011(6) -0.008(5)
C115 0.052(8) 0.032(7) 0.025(6) 0.000(5) -0.009(5) -0.015(6)
C116 0.043(7) 0.026(5) 0.014(5) -0.003(4) 0.001(5) -0.005(5)
O101 0.056(7) 0.046(6) 0.026(5) 0.008(4) -0.019(4) -0.025(5)
O102 0.070(7) 0.049(5) 0.018(4) 0.006(4) -0.012(5) -0.037(5)
O103 0.061(6) 0.026(5) 0.021(5) -0.002(4) 0.000(4) -0.012(4)
O104 0.066(7) 0.043(6) 0.015(4) 0.004(4) -0.009(4) -0.019(5)
C201 0.027(6) 0.033(6) 0.027(5) 0.005(4) -0.003(5) -0.008(5)
C202 0.026(6) 0.026(5) 0.025(5) 0.006(4) -0.005(4) -0.005(5)
C203 0.025(6) 0.028(6) 0.023(5) 0.005(4) -0.010(4) -0.003(5)
C204 0.028(6) 0.023(5) 0.024(6) 0.002(4) -0.005(5) -0.002(5)
C205 0.028(6) 0.025(5) 0.023(5) 0.002(4) -0.007(4) -0.003(4)
C206 0.044(8) 0.031(7) 0.021(5) -0.008(4) 0.003(5) -0.020(6)
C207 0.046(8) 0.036(6) 0.025(6) 0.001(5) 0.000(6) -0.015(6)
C208 0.033(5) 0.022(5) 0.024(4) -0.001(4) 0.000(5) -0.010(5)
C209 0.030(6) 0.018(5) 0.023(5) 0.000(4) -0.003(4) -0.005(4)
C210 0.024(6) 0.017(5) 0.020(5) -0.003(4) -0.002(4) -0.001(4)
C211 0.047(8) 0.021(6) 0.026(5) -0.007(4) 0.007(5) -0.013(5)
C212 0.043(7) 0.026(5) 0.014(5) -0.009(4) 0.001(5) -0.007(5)
C213 0.027(5) 0.019(5) 0.013(4) -0.004(4) 0.002(4) -0.002(4)
C214 0.024(5) 0.021(5) 0.011(4) -0.007(4) 0.003(4) -0.002(4)
C215 0.026(6) 0.023(5) 0.012(5) -0.005(4) 0.004(4) -0.004(4)
C216 0.031(6) 0.024(5) 0.016(5) -0.001(4) 0.004(4) -0.003(5)
O201 0.060(7) 0.056(7) 0.028(5) 0.006(4) 0.004(5) -0.026(6)
O202 0.041(5) 0.032(5) 0.029(5) 0.006(4) -0.001(4) -0.014(4)
O203 0.056(7) 0.023(4) 0.016(4) 0.001(3) 0.010(4) -0.022(4)
O204 0.069(7) 0.064(7) 0.006(4) -0.005(4) 0.005(4) -0.032(6)
C301 0.034(6) 0.031(6) 0.043(7) -0.001(5) -0.005(6) -0.001(5)
C302 0.028(6) 0.025(6) 0.030(6) -0.005(5) -0.003(5) -0.001(4)
C303 0.031(6) 0.027(6) 0.032(6) -0.005(5) -0.003(5) -0.001(5)
C304 0.040(8) 0.029(6) 0.035(7) 0.003(5) -0.003(6) 0.001(5)
C305 0.034(7) 0.024(6) 0.038(7) 0.003(5) -0.002(6) 0.000(5)
C306 0.045(7) 0.023(6) 0.024(6) -0.001(5) -0.007(6) 0.000(5)
C307 0.044(8) 0.031(6) 0.034(6) -0.003(5) -0.007(7) 0.007(6)
C308 0.045(8) 0.035(6) 0.033(7) -0.002(5) -0.008(6) 0.011(6)
C309 0.055(9) 0.037(6) 0.038(7) -0.009(5) -0.014(6) 0.018(6)
C310 0.045(7) 0.026(6) 0.039(7) -0.014(5) -0.010(6) 0.010(5)
C311 0.056(7) 0.042(7) 0.031(7) -0.013(5) -0.008(6) 0.001(5)
C312 0.043(7) 0.036(6) 0.037(7) -0.012(5) -0.003(6) 0.006(5)
N31 0.035(5) 0.027(5) 0.029(5) -0.004(4) -0.006(4) 0.001(4)
N32 0.026(5) 0.025(5) 0.026(5) -0.002(4) 0.002(4) -0.003(4)
N33 0.052(6) 0.034(5) 0.027(6) -0.009(4) -0.012(5) 0.013(4)
N34 0.043(6) 0.028(5) 0.035(6) -0.013(5) -0.004(5) 0.012(5)
C401 0.029(6) 0.030(5) 0.022(6) 0.002(4) 0.000(5) 0.002(4)
C402 0.034(6) 0.034(6) 0.019(6) 0.000(5) 0.003(5) -0.003(5)
C403 0.037(7) 0.039(6) 0.029(7) 0.000(5) 0.009(6) 0.003(5)
C404 0.044(8) 0.038(6) 0.034(7) -0.002(5) 0.001(6) 0.010(6)
C405 0.045(8) 0.038(7) 0.027(7) -0.006(5) 0.002(6) 0.005(6)
C406 0.055(9) 0.039(7) 0.049(8) -0.012(6) -0.009(7) 0.008(6)
C407 0.038(7) 0.035(6) 0.040(7) -0.009(5) -0.006(7) 0.001(7)
C408 0.041(7) 0.040(7) 0.030(7) -0.008(5) -0.001(6) 0.002(6)
C409 0.052(8) 0.045(7) 0.025(7) -0.004(5) 0.002(6) 0.010(6)
C410 0.064(9) 0.032(7) 0.027(6) 0.010(5) 0.006(6) 0.013(6)
C411 0.067(10) 0.057(8) 0.030(6) 0.011(5) 0.017(6) 0.023(8)
C412 0.047(8) 0.046(7) 0.032(6) 0.013(5) 0.016(5) 0.011(7)
N41 0.027(5) 0.027(5) 0.023(5) 0.006(4) 0.004(4) 0.000(4)
N42 0.033(5) 0.037(5) 0.023(5) -0.002(4) -0.003(4) 0.006(4)
N43 0.034(6) 0.040(6) 0.025(5) 0.001(4) 0.005(4) -0.001(5)
N44 0.039(6) 0.024(5) 0.027(5) 0.002(4) 0.004(4) -0.004(4)
O1 0.060(6) 0.098(9) 0.030(6) 0.000(6) -0.002(5) 0.016(6)
C1 0.043(6) 0.101(10) 0.035(7) 0.011(7) -0.003(5) 0.011(6)
N1 0.042(6) 0.108(9) 0.044(6) 0.006(6) 0.000(5) 0.007(6)
C2 0.060(10) 0.114(11) 0.067(11) 0.013(9) -0.010(9) -0.005(8)
C3 0.043(9) 0.124(12) 0.056(9) -0.018(9) 0.006(7) -0.003(9)

loop_
_atom_type_symbol
_atom_type_description
_atom_type_scat_dispersion_real
_atom_type_scat_dispersion_imag
_atom_type_scat_source
C C 0.0033 0.0016 'International Tables Vol C Tables 4.2.6.8 and 6.1.1.4'
H H 0.0000 0.0000 'International Tables Vol C Tables 4.2.6.8 and 6.1.1.4'
N N 0.0061 0.0033 'International Tables Vol C Tables 4.2.6.8 and 6.1.1.4'
O O 0.0106 0.0060 'International Tables Vol C Tables 4.2.6.8 and 6.1.1.4'
Cd Cd -0.8075 1.2024 'International Tables Vol C Tables 4.2.6.8 and 6.1.1.4'

loop_
_geom_angle_atom_site_label_1
_geom_angle_atom_site_label_2
_geom_angle_atom_site_label_3
_geom_angle
_geom_angle_site_symmetry_1
_geom_angle_site_symmetry_3
_geom_angle_publ_flag
O102 Cd1 O202 91.6(4) . . yes
O102 Cd1 N31 120.0(5) . . yes
O102 Cd1 N41 108.3(5) . . yes
O202 Cd1 N41 123.9(4) . . yes
N31 Cd1 O202 109.9(4) . . yes
N31 Cd1 N41 104.1(4) . . yes
O103 Cd2 O203 90.0(3) . 1_345 yes
O103 Cd2 N34 105.2(5) . 2_654 yes
O103 Cd2 O1 85.5(4) . . yes
O203 Cd2 N34 100.4(4) 1_345 2_654 yes
O203 Cd2 O1 79.0(4) 1_345 . yes
N34 Cd2 O1 169.2(5) 2_654 . yes
N44 Cd2 O103 134.8(4) 2_464 . yes
N44 Cd2 O203 127.2(4) 2_464 1_345 yes
N44 Cd2 N34 93.2(4) 2_464 2_654 yes
N44 Cd2 O1 78.9(4) 2_464 . yes
O101 C101 C102 120.5(13) . . ?
O101 C101 O102 122.8(13) . . ?
O102 C101 C102 116.7(12) . . ?
C103 C102 C101 120.5(12) . . ?
C107 C102 C101 121.0(13) . . ?
C107 C102 C103 118.5(13) . . ?
C102 C103 H103 118.9 . . ?
C104 C103 C102 122.2(13) . . ?
C104 C103 H103 118.9 . . ?
C103 C104 H104 121.0 . . ?
C103 C104 C105 118.0(13) . . ?
C105 C104 H104 121.0 . . ?
C104 C105 C108 117.8(13) . . ?
C106 C105 C104 120.1(13) . . ?
C106 C105 C108 121.9(12) . . ?
C105 C106 H106 120.8 . . ?
C107 C106 C105 118.4(13) . . ?
C107 C106 H106 120.8 . . ?
C102 C107 C106 122.5(13) . . ?
C102 C107 H107 118.7 . . ?
C106 C107 H107 118.7 . . ?
C105 C108 H108 117.3 . . ?
C109 C108 C105 125.3(13) . . ?
C109 C108 H108 117.3 . . ?
C108 C109 H109 117.9 . . ?
C108 C109 C110 124.3(13) . . ?
C110 C109 H109 117.9 . . ?
C111 C110 C109 121.9(12) . . ?
C115 C110 C109 118.2(13) . . ?
C115 C110 C111 119.9(13) . . ?
C110 C111 H111 120.6 . . ?
C112 C111 C110 118.7(13) . . ?
C112 C111 H111 120.6 . . ?
C111 C112 H112 118.8 . . ?
C111 C112 C113 122.5(13) . . ?
C113 C112 H112 118.8 . . ?
C112 C113 C116 119.7(12) . . ?
C114 C113 C112 118.1(13) . . ?
C114 C113 C116 122.2(12) . . ?
C113 C114 H114 119.4 . . ?
C113 C114 C115 121.1(13) . . ?
C115 C114 H114 119.4 . . ?
C110 C115 C114 119.5(14) . . ?
C110 C115 H115 120.2 . . ?
C114 C115 H115 120.2 . . ?
O103 C116 C113 118.3(12) . . ?
O104 C116 C113 118.9(13) . . ?
O104 C116 O103 122.7(13) . . ?
C101 O102 Cd1 108.8(8) . . ?
C116 O103 Cd2 102.9(8) . . ?
O201 C201 C202 118.0(13) . . ?
O202 C201 C202 117.7(12) . . ?
O202 C201 O201 124.3(13) . . ?
C203 C202 C201 117.5(12) . . ?
C207 C202 C201 123.2(13) . . ?
C207 C202 C203 119.2(13) . . ?
C202 C203 H203 120.5 . . ?
C204 C203 C202 118.9(13) . . ?
C204 C203 H203 120.5 . . ?
C203 C204 H204 118.8 . . ?
C203 C204 C205 122.4(13) . . ?
C205 C204 H204 118.8 . . ?
C204 C205 C208 122.4(12) . . ?
C206 C205 C204 118.0(13) . . ?
C206 C205 C208 119.6(12) . . ?
C205 C206 H206 119.6 . . ?
C205 C206 C207 120.8(13) . . ?
C207 C206 H206 119.6 . . ?
C202 C207 C206 120.7(14) . . ?
C202 C207 H207 119.7 . . ?
C206 C207 H207 119.7 . . ?
C205 C208 H208 117.1 . . ?
C209 C208 C205 125.8(12) . . ?
C209 C208 H208 117.1 . . ?
C208 C209 H209 116.6 . . ?
C208 C209 C210 126.8(12) . . ?
C210 C209 H209 116.6 . . ?
C211 C210 C209 119.4(12) . . ?
C215 C210 C209 123.2(12) . . ?
C215 C210 C211 117.4(12) . . ?
C210 C211 H211 119.6 . . ?
C212 C211 C210 120.9(12) . . ?
C212 C211 H211 119.6 . . ?
C211 C212 H212 119.2 . . ?
C213 C212 C211 121.6(12) . . ?
C213 C212 H212 119.2 . . ?
C212 C213 C214 118.8(12) . . ?
C212 C213 C216 121.7(11) . . ?
C214 C213 C216 119.4(11) . . ?
C213 C214 H214 119.5 . . ?
C213 C214 C215 120.9(12) . . ?
C215 C214 H214 119.5 . . ?
C210 C215 H215 119.8 . . ?
C214 C215 C210 120.3(11) . . ?
C214 C215 H215 119.8 . . ?
O203 C216 C213 116.9(11) . . ?
O204 C216 C213 119.4(12) . . ?
O204 C216 O203 123.6(12) . . ?
C201 O202 Cd1 102.4(9) . . ?
C216 O203 Cd2 113.4(8) . 1_765 ?
N31 C301 H301 124.5 . . ?
N31 C301 N32 111.1(13) . . ?
N32 C301 H301 124.5 . . ?
C303 C302 H302 125.3 . . ?
N31 C302 H302 125.3 . . ?
N31 C302 C303 109.3(12) . . ?
C302 C303 H303 126.9 . . ?
N32 C303 C302 106.3(12) . . ?
N32 C303 H303 126.9 . . ?
H30A C304 H30B 107.8 . . ?
C305 C304 H30A 109.1 . . ?
C305 C304 H30B 109.1 . . ?
N32 C304 H30A 109.1 . . ?
N32 C304 H30B 109.1 . . ?
N32 C304 C305 112.6(12) . . ?
C304 C305 H30C 109.0 . . ?
C304 C305 H30D 109.0 . . ?
H30C C305 H30D 107.8 . . ?
C306 C305 C304 113.1(12) . . ?
C306 C305 H30C 109.0 . . ?
C306 C305 H30D 109.0 . . ?
C305 C306 H30E 108.7 . . ?
C305 C306 H30F 108.7 . . ?
C305 C306 C307 114.2(12) . . ?
H30E C306 H30F 107.6 . . ?
C307 C306 H30E 108.7 . . ?
C307 C306 H30F 108.7 . . ?
C306 C307 H30G 109.1 . . ?
C306 C307 H30H 109.1 . . ?
C306 C307 C308 112.6(12) . . ?
H30G C307 H30H 107.8 . . ?
C308 C307 H30G 109.1 . . ?
C308 C307 H30H 109.1 . . ?
C307 C308 H30I 109.4 . . ?
C307 C308 H30J 109.4 . . ?
H30I C308 H30J 108.0 . . ?
C309 C308 C307 111.3(13) . . ?
C309 C308 H30I 109.4 . . ?
C309 C308 H30J 109.4 . . ?
C308 C309 H30K 109.7 . . ?
C308 C309 H30L 109.7 . . ?
C308 C309 N33 109.7(13) . . ?
H30K C309 H30L 108.2 . . ?
N33 C309 H30K 109.7 . . ?
N33 C309 H30L 109.7 . . ?
N33 C310 H310 124.1 . . ?
N34 C310 H310 124.1 . . ?
N34 C310 N33 111.9(15) . . ?
C312 C311 H311 128.4 . . ?
C312 C311 N33 103.3(14) . . ?
N33 C311 H311 128.4 . . ?
C311 C312 H312 124.5 . . ?
C311 C312 N34 111.0(15) . . ?
N34 C312 H312 124.5 . . ?
C301 N31 Cd1 124.1(10) . . ?
C301 N31 C302 106.2(12) . . ?
C302 N31 Cd1 128.1(9) . . ?
C301 N32 C303 107.1(12) . . ?
C301 N32 C304 124.9(12) . . ?
C303 N32 C304 127.5(12) . . ?
C310 N33 C309 126.5(14) . . ?
C310 N33 C311 106.7(13) . . ?
C311 N33 C309 126.5(13) . . ?
C310 N34 Cd2 119.4(11) . 2_655 ?
C310 N34 C312 107.1(14) . . ?
C312 N34 Cd2 132.5(11) . 2_655 ?
N41 C401 H401 124.9 . . ?
N41 C401 N42 110.2(13) . . ?
N42 C401 H401 124.9 . . ?
C403 C402 H402 124.6 . . ?
C403 C402 N41 110.8(14) . . ?
N41 C402 H402 124.6 . . ?
C402 C403 H403 127.7 . . ?
C402 C403 N42 104.6(13) . . ?
N42 C403 H403 127.7 . . ?
H40A C404 H40B 108.2 . . ?
C405 C404 H40A 109.7 . . ?
C405 C404 H40B 109.7 . . ?
N42 C404 H40A 109.7 . . ?
N42 C404 H40B 109.7 . . ?
N42 C404 C405 109.9(13) . . ?
C404 C405 H40C 109.1 . . ?
C404 C405 H40D 109.1 . . ?
H40C C405 H40D 107.8 . . ?
C406 C405 C404 112.5(13) . . ?
C406 C405 H40C 109.1 . . ?
C406 C405 H40D 109.1 . . ?
C405 C406 H40E 109.1 . . ?
C405 C406 H40F 109.1 . . ?
C405 C406 C407 112.5(13) . . ?
H40E C406 H40F 107.8 . . ?
C407 C406 H40E 109.1 . . ?
C407 C406 H40F 109.1 . . ?
C406 C407 H40G 108.9 . . ?
C406 C407 H40H 108.9 . . ?
H40G C407 H40H 107.7 . . ?
C408 C407 C406 113.6(12) . . ?
C408 C407 H40G 108.9 . . ?
C408 C407 H40H 108.9 . . ?
C407 C408 H40I 109.2 . . ?
C407 C408 H40J 109.2 . . ?
C407 C408 C409 112.2(12) . . ?
H40I C408 H40J 107.9 . . ?
C409 C408 H40I 109.2 . . ?
C409 C408 H40J 109.2 . . ?
C408 C409 H40K 109.5 . . ?
C408 C409 H40L 109.5 . . ?
H40K C409 H40L 108.1 . . ?
N43 C409 C408 110.8(12) . . ?
N43 C409 H40K 109.5 . . ?
N43 C409 H40L 109.5 . . ?
N43 C410 H410 123.2 . . ?
N44 C410 H410 123.2 . . ?
N44 C410 N43 113.7(13) . . ?
C412 C411 H411 127.6 . . ?
N43 C411 H411 127.6 . . ?
N43 C411 C412 104.9(14) . . ?
C411 C412 H412 125.2 . . ?
N44 C412 C411 109.6(14) . . ?
N44 C412 H412 125.2 . . ?
C401 N41 Cd1 122.7(9) . . ?
C401 N41 C402 106.4(12) . . ?
C402 N41 Cd1 130.7(10) . . ?
C401 N42 C403 108.0(12) . . ?
C401 N42 C404 123.4(13) . . ?
C403 N42 C404 127.9(13) . . ?
C410 N43 C409 130.4(13) . . ?
C411 N43 C409 122.6(13) . . ?
C411 N43 C410 106.5(13) . . ?
C410 N44 Cd2 121.1(10) . 2_465 ?
C410 N44 C412 105.2(13) . . ?
C412 N44 Cd2 132.6(10) . 2_465 ?
C1 O1 Cd2 109.3(11) . . ?
O1 C1 H1 117.9 . . ?
N1 C1 O1 124(2) . . ?
N1 C1 H1 117.9 . . ?
C1 N1 C2 119(2) . . ?
C1 N1 C3 125(2) . . ?
C3 N1 C2 115.1(17) . . ?
N1 C2 H2A 109.5 . . ?
N1 C2 H2B 109.5 . . ?
N1 C2 H2C 109.5 . . ?
H2A C2 H2B 109.5 . . ?
H2A C2 H2C 109.5 . . ?
H2B C2 H2C 109.5 . . ?
N1 C3 H3A 109.5 . . ?
N1 C3 H3B 109.5 . . ?
N1 C3 H3C 109.5 . . ?
H3A C3 H3B 109.5 . . ?
H3A C3 H3C 109.5 . . ?
H3B C3 H3C 109.5 . . ?

loop_
_geom_bond_atom_site_label_1
_geom_bond_atom_site_label_2
_geom_bond_distance
_geom_bond_site_symmetry_2
_geom_bond_publ_flag
Cd1 O102 2.169(10) . yes
Cd1 O202 2.217(10) . yes
Cd1 N31 2.199(12) . yes
Cd1 N41 2.220(11) . yes
Cd2 O103 2.215(10) . yes
Cd2 O203 2.218(8) 1_345 yes
Cd2 N34 2.274(12) 2_654 yes
Cd2 N44 2.205(11) 2_464 yes
Cd2 O1 2.546(13) . yes
C101 C102 1.509(18) . ?
C101 O101 1.214(16) . ?
C101 O102 1.250(17) . ?
C102 C103 1.394(19) . ?
C102 C107 1.358(18) . ?
C103 H103 0.9500 . ?
C103 C104 1.39(2) . ?
C104 H104 0.9500 . ?
C104 C105 1.418(19) . ?
C105 C106 1.403(19) . ?
C105 C108 1.479(19) . ?
C106 H106 0.9500 . ?
C106 C107 1.399(19) . ?
C107 H107 0.9500 . ?
C108 H108 0.9500 . ?
C108 C109 1.313(18) . ?
C109 H109 0.9500 . ?
C109 C110 1.492(18) . ?
C110 C111 1.397(19) . ?
C110 C115 1.387(19) . ?
C111 H111 0.9500 . ?
C111 C112 1.380(19) . ?
C112 H112 0.9500 . ?
C112 C113 1.396(18) . ?
C113 C114 1.365(19) . ?
C113 C116 1.493(18) . ?
C114 H114 0.9500 . ?
C114 C115 1.414(19) . ?
C115 H115 0.9500 . ?
C116 O103 1.261(17) . ?
C116 O104 1.205(16) . ?
C201 C202 1.503(19) . ?
C201 O201 1.273(17) . ?
C201 O202 1.241(17) . ?
C202 C203 1.413(19) . ?
C202 C207 1.37(2) . ?
C203 H203 0.9500 . ?
C203 C204 1.370(19) . ?
C204 H204 0.9500 . ?
C204 C205 1.395(19) . ?
C205 C206 1.377(19) . ?
C205 C208 1.455(18) . ?
C206 H206 0.9500 . ?
C206 C207 1.39(2) . ?
C207 H207 0.9500 . ?
C208 H208 0.9500 . ?
C208 C209 1.359(17) . ?
C209 H209 0.9500 . ?
C209 C210 1.445(18) . ?
C210 C211 1.420(18) . ?
C210 C215 1.401(17) . ?
C211 H211 0.9500 . ?
C211 C212 1.371(19) . ?
C212 H212 0.9500 . ?
C212 C213 1.368(18) . ?
C213 C214 1.394(16) . ?
C213 C216 1.504(18) . ?
C214 H214 0.9500 . ?
C214 C215 1.394(18) . ?
C215 H215 0.9500 . ?
C216 O203 1.268(16) . ?
C216 O204 1.242(15) . ?
O203 Cd2 2.218(8) 1_765 ?
C301 H301 0.9500 . ?
C301 N31 1.341(19) . ?
C301 N32 1.360(19) . ?
C302 H302 0.9500 . ?
C302 C303 1.392(19) . ?
C302 N31 1.363(17) . ?
C303 H303 0.9500 . ?
C303 N32 1.371(18) . ?
C304 H30A 0.9900 . ?
C304 H30B 0.9900 . ?
C304 C305 1.50(2) . ?
C304 N32 1.445(18) . ?
C305 H30C 0.9900 . ?
C305 H30D 0.9900 . ?
C305 C306 1.501(19) . ?
C306 H30E 0.9900 . ?
C306 H30F 0.9900 . ?
C306 C307 1.505(19) . ?
C307 H30G 0.9900 . ?
C307 H30H 0.9900 . ?
C307 C308 1.521(19) . ?
C308 H30I 0.9900 . ?
C308 H30J 0.9900 . ?
C308 C309 1.50(2) . ?
C309 H30K 0.9900 . ?
C309 H30L 0.9900 . ?
C309 N33 1.499(19) . ?
C310 H310 0.9500 . ?
C310 N33 1.36(2) . ?
C310 N34 1.29(2) . ?
C311 H311 0.9500 . ?
C311 C312 1.37(2) . ?
C311 N33 1.45(2) . ?
C312 H312 0.9500 . ?
C312 N34 1.39(2) . ?
N34 Cd2 2.274(12) 2_655 ?
C401 H401 0.9500 . ?
C401 N41 1.318(18) . ?
C401 N42 1.337(18) . ?
C402 H402 0.9500 . ?
C402 C403 1.34(2) . ?
C402 N41 1.363(17) . ?
C403 H403 0.9500 . ?
C403 N42 1.39(2) . ?
C404 H40A 0.9900 . ?
C404 H40B 0.9900 . ?
C404 C405 1.53(2) . ?
C404 N42 1.462(19) . ?
C405 H40C 0.9900 . ?
C405 H40D 0.9900 . ?
C405 C406 1.52(2) . ?
C406 H40E 0.9900 . ?
C406 H40F 0.9900 . ?
C406 C407 1.53(2) . ?
C407 H40G 0.9900 . ?
C407 H40H 0.9900 . ?
C407 C408 1.50(2) . ?
C408 H40I 0.9900 . ?
C408 H40J 0.9900 . ?
C408 C409 1.52(2) . ?
C409 H40K 0.9900 . ?
C409 H40L 0.9900 . ?
C409 N43 1.476(19) . ?
C410 H410 0.9500 . ?
C410 N43 1.361(19) . ?
C410 N44 1.260(19) . ?
C411 H411 0.9500 . ?
C411 C412 1.39(2) . ?
C411 N43 1.35(2) . ?
C412 H412 0.9500 . ?
C412 N44 1.372(18) . ?
N44 Cd2 2.205(11) 2_465 ?
O1 C1 1.35(3) . ?
C1 H1 0.9500 . ?
C1 N1 1.31(2) . ?
N1 C2 1.48(3) . ?
N1 C3 1.37(2) . ?
C2 H2A 0.9800 . ?
C2 H2B 0.9800 . ?
C2 H2C 0.9800 . ?
C3 H3A 0.9800 . ?
C3 H3B 0.9800 . ?
C3 H3C 0.9800 . ?
